data_2232224
loop_
_publ_author_name
'Jiang, Yu-Hang'
'Cui, Li-Na'
'Huang, Xu'
'Jin, Qiong-Hua'
'Zhang, Cun-Lin'

_publ_section_title
;
 Tetrakis(triphenylphosphane-\k<i>P</i>)silver(I)
 trifluoromethanesulfonate dichloromethane monosolvate
;
_journal_coeditor_code FF2029
_journal_issue 11
_journal_name_full 'Acta Crystallographica Section E'
_journal_page_first m1499
_journal_paper_doi 10.1107/S1600536811040670
_journal_volume 67
_journal_year 2011
_chemical_formula_iupac '[Ag (C18 H15 P)4] C F3 O3 S, C H2 Cl2'
_chemical_formula_moiety 'C72 H60 Ag P4 +, C F3 O3 S -, C H2 Cl2'
_chemical_formula_sum 'C74 H62 Ag Cl2 F3 O3 P4 S'
_chemical_formula_weight 1390.95
_chemical_name_systematic
;
Tetrakis(triphenylphosphane-\k<i>P</i>)silver(I) trifluoromethanesulfonate
dichloromethane monosolvate
;
_space_group_IT_number 2
_symmetry_cell_setting triclinic
_symmetry_space_group_name_Hall '-P 1'
_symmetry_space_group_name_H-M 'P -1'
_atom_sites_solution_hydrogens geom
_atom_sites_solution_primary direct
_atom_sites_solution_secondary difmap
_audit_creation_method SHELXL-97
_cell_angle_alpha 89.613(2)
_cell_angle_beta 85.8580(10)
_cell_angle_gamma 88.4900(10)
_cell_formula_units_Z 2
_cell_length_a 11.9868(11)
_cell_length_b 14.7498(14)
_cell_length_c 18.7887(17)
_cell_measurement_reflns_used 3454
_cell_measurement_temperature 298(2)
_cell_measurement_theta_max 20.85
_cell_measurement_theta_min 2.364
_cell_volume 3312.0(5)
_computing_cell_refinement 'SAINT-Plus (Bruker, 2007)'
_computing_data_collection 'SMART (Bruker, 2007)'
_computing_data_reduction 'SAINT-Plus (Bruker, 2007)'
_computing_molecular_graphics 'SHELXTL (Sheldrick, 2008)'
_computing_publication_material 'SHELXTL (Sheldrick, 2008)'
_computing_structure_refinement 'SHELXL97 (Sheldrick, 2008)'
_computing_structure_solution 'SHELXS97 (Sheldrick, 2008)'
_diffrn_ambient_temperature 298(2)
_diffrn_measured_fraction_theta_full 0.986
_diffrn_measured_fraction_theta_max 0.986
_diffrn_measurement_device_type 'Bruker SMART CCD area-detector'
_diffrn_measurement_method '\f and \w'
_diffrn_radiation_monochromator graphite
_diffrn_radiation_source 'fine-focus sealed tube'
_diffrn_radiation_type MoK\a
_diffrn_radiation_wavelength 0.71073
_diffrn_reflns_av_R_equivalents 0.0447
_diffrn_reflns_av_sigmaI/netI 0.1097
_diffrn_reflns_limit_h_max 14
_diffrn_reflns_limit_h_min -13
_diffrn_reflns_limit_k_max 14
_diffrn_reflns_limit_k_min -17
_diffrn_reflns_limit_l_max 22
_diffrn_reflns_limit_l_min -22
_diffrn_reflns_number 17415
_diffrn_reflns_theta_full 25.02
_diffrn_reflns_theta_max 25.02
_diffrn_reflns_theta_min 2.36
_exptl_absorpt_coefficient_mu 0.569
_exptl_absorpt_correction_T_max 0.8754
_exptl_absorpt_correction_T_min 0.7837
_exptl_absorpt_correction_type multi-scan
_exptl_absorpt_process_details '(SADABS; Bruker, 2007)'
_exptl_crystal_colour white
_exptl_crystal_density_diffrn 1.395
_exptl_crystal_density_method 'not measured'
_exptl_crystal_description prism
_exptl_crystal_F_000 1428
_exptl_crystal_size_max 0.45
_exptl_crystal_size_mid 0.44
_exptl_crystal_size_min 0.24
_refine_diff_density_max 0.945
_refine_diff_density_min -0.742
_refine_ls_extinction_method none
_refine_ls_goodness_of_fit_ref 1.026
_refine_ls_hydrogen_treatment constr
_refine_ls_matrix_type full
_refine_ls_number_parameters 793
_refine_ls_number_reflns 11528
_refine_ls_number_restraints 0
_refine_ls_restrained_S_all 1.026
_refine_ls_R_factor_all 0.1330
_refine_ls_R_factor_gt 0.0686
_refine_ls_shift/su_max 0.001
_refine_ls_shift/su_mean 0.000
_refine_ls_structure_factor_coef Fsqd
_refine_ls_weighting_details 'calc w=1/[\s^2^(Fo^2^)+(0.1057P)^2^+0.2104P] where P=(Fo^2^+2Fc^2^)/3'
_refine_ls_weighting_scheme calc
_refine_ls_wR_factor_gt 0.1681
_refine_ls_wR_factor_ref 0.2148
_reflns_number_gt 6308
_reflns_number_total 11528
_reflns_threshold_expression I>2sigma(I)
_cod_data_source_file ff2029.cif
_cod_data_source_block I
_cod_database_code 2232224
_cod_database_fobs_code 2232224

loop_
_symmetry_equiv_pos_as_xyz
'x, y, z'
'-x, -y, -z'

loop_
_atom_site_type_symbol
_atom_site_label
_atom_site_fract_x
_atom_site_fract_y
_atom_site_fract_z
_atom_site_U_iso_or_equiv
_atom_site_adp_type
_atom_site_calc_flag
_atom_site_refinement_flags
_atom_site_occupancy
_atom_site_symmetry_multiplicity
Ag Ag1 0.49163(4) 0.75389(4) 0.25184(3) 0.0419(2) Uani d . 1 1
P P1 0.39951(14) 0.75380(11) 0.38262(9) 0.0354(4) Uani d . 1 1
P P2 0.56842(15) 0.91843(11) 0.21969(9) 0.0369(4) Uani d . 1 1
P P3 0.34256(15) 0.71082(12) 0.16119(9) 0.0396(4) Uani d . 1 1
P P4 0.65838(15) 0.63223(12) 0.23921(9) 0.0390(4) Uani d . 1 1
S S1 0.9363(2) 0.75400(16) 0.65163(15) 0.0724(7) Uani d . 1 1
Cl Cl1 0.0966(5) 0.6655(5) 0.9030(3) 0.238(3) Uani d . 1 1
Cl Cl2 0.0693(8) 0.8546(5) 0.8966(3) 0.305(4) Uani d . 1 1
F F3 1.1450(6) 0.7157(6) 0.6198(4) 0.148(3) Uani d . 1 1
F F4 1.0369(8) 0.6402(6) 0.5650(5) 0.174(4) Uani d . 1 1
F F5 1.0535(7) 0.6115(6) 0.6717(5) 0.191(4) Uani d . 1 1
O O1 0.9448(7) 0.8191(6) 0.5993(5) 0.150(4) Uani d . 1 1
O O2 0.9645(7) 0.7799(7) 0.7207(5) 0.148(3) Uani d . 1 1
O O3 0.8415(6) 0.7018(5) 0.6538(4) 0.106(2) Uani d . 1 1
C C1 0.2846(6) 0.8358(4) 0.3992(3) 0.0385(16) Uani d . 1 1
C C2 0.2952(6) 0.9215(5) 0.3671(4) 0.0500(19) Uani d . 1 1
H H2 0.3593 0.9347 0.3384 0.060 Uiso calc R 1 1
C C3 0.2101(7) 0.9864(5) 0.3781(4) 0.053(2) Uani d . 1 1
H H3 0.2178 1.0433 0.3569 0.064 Uiso calc R 1 1
C C4 0.1163(6) 0.9683(5) 0.4192(4) 0.056(2) Uani d . 1 1
H H4 0.0596 1.0123 0.4259 0.067 Uiso calc R 1 1
C C5 0.1044(6) 0.8844(5) 0.4511(4) 0.0520(19) Uani d . 1 1
H H5 0.0399 0.8719 0.4795 0.062 Uiso calc R 1 1
C C6 0.1888(6) 0.8183(5) 0.4408(4) 0.0447(17) Uani d . 1 1
H H6 0.1802 0.7617 0.4623 0.054 Uiso calc R 1 1
C C7 0.4909(6) 0.7786(5) 0.4534(3) 0.0402(16) Uani d . 1 1
C C8 0.4661(7) 0.8421(5) 0.5043(4) 0.058(2) Uani d . 1 1
H H8 0.3988 0.8750 0.5048 0.069 Uiso calc R 1 1
C C9 0.5410(8) 0.8584(6) 0.5561(5) 0.075(3) Uani d . 1 1
H H9 0.5234 0.9022 0.5908 0.090 Uiso calc R 1 1
C C10 0.6384(7) 0.8112(6) 0.5561(4) 0.067(2) Uani d . 1 1
H H10 0.6876 0.8218 0.5910 0.081 Uiso calc R 1 1
C C11 0.6651(7) 0.7477(6) 0.5049(5) 0.067(2) Uani d . 1 1
H H11 0.7325 0.7151 0.5050 0.081 Uiso calc R 1 1
C C12 0.5938(6) 0.7318(5) 0.4538(4) 0.056(2) Uani d . 1 1
H H12 0.6137 0.6893 0.4185 0.068 Uiso calc R 1 1
C C13 0.3348(6) 0.6483(5) 0.4134(4) 0.0440(17) Uani d . 1 1
C C14 0.2682(6) 0.6047(5) 0.3669(4) 0.056(2) Uani d . 1 1
H H14 0.2585 0.6293 0.3220 0.067 Uiso calc R 1 1
C C15 0.2165(7) 0.5251(5) 0.3876(4) 0.059(2) Uani d . 1 1
H H15 0.1721 0.4964 0.3565 0.071 Uiso calc R 1 1
C C16 0.2298(8) 0.4888(6) 0.4521(5) 0.072(3) Uani d . 1 1
H H16 0.1958 0.4345 0.4649 0.086 Uiso calc R 1 1
C C17 0.2926(8) 0.5306(6) 0.4990(5) 0.080(3) Uani d . 1 1
H H17 0.2983 0.5064 0.5445 0.095 Uiso calc R 1 1
C C18 0.3491(7) 0.6107(5) 0.4787(4) 0.060(2) Uani d . 1 1
H H18 0.3955 0.6375 0.5096 0.072 Uiso calc R 1 1
C C19 0.4645(6) 1.0100(4) 0.2161(3) 0.0404(16) Uani d . 1 1
C C20 0.4738(7) 1.0954(5) 0.2434(4) 0.0533(19) Uani d . 1 1
H H20 0.5389 1.1092 0.2647 0.064 Uiso calc R 1 1
C C21 0.3924(8) 1.1604(6) 0.2408(5) 0.068(2) Uani d . 1 1
H H21 0.4036 1.2178 0.2586 0.081 Uiso calc R 1 1
C C22 0.2939(7) 1.1421(6) 0.2121(4) 0.060(2) Uani d . 1 1
H H22 0.2365 1.1857 0.2118 0.073 Uiso calc R 1 1
C C23 0.2823(7) 1.0585(6) 0.1842(4) 0.067(2) Uani d . 1 1
H H23 0.2170 1.0459 0.1627 0.081 Uiso calc R 1 1
C C24 0.3636(6) 0.9925(5) 0.1867(4) 0.058(2) Uani d . 1 1
H H24 0.3518 0.9353 0.1687 0.069 Uiso calc R 1 1
C C25 0.6451(6) 0.9263(5) 0.1332(4) 0.0456(18) Uani d . 1 1
C C26 0.6310(7) 0.9963(6) 0.0860(4) 0.065(2) Uani d . 1 1
H H26 0.5769 1.0416 0.0966 0.078 Uiso calc R 1 1
C C27 0.6982(8) 0.9997(7) 0.0216(5) 0.089(3) Uani d . 1 1
H H27 0.6916 1.0490 -0.0090 0.107 Uiso calc R 1 1
C C28 0.7725(8) 0.9316(7) 0.0042(5) 0.079(3) Uani d . 1 1
H H28 0.8145 0.9332 -0.0394 0.095 Uiso calc R 1 1
C C29 0.7866(7) 0.8599(6) 0.0501(5) 0.074(3) Uani d . 1 1
H H29 0.8391 0.8139 0.0382 0.088 Uiso calc R 1 1
C C30 0.7229(6) 0.8569(6) 0.1133(4) 0.059(2) Uani d . 1 1
H H30 0.7314 0.8077 0.1438 0.070 Uiso calc R 1 1
C C31 0.6674(6) 0.9641(5) 0.2791(4) 0.0427(17) Uani d . 1 1
C C32 0.7568(7) 1.0161(5) 0.2537(4) 0.061(2) Uani d . 1 1
H H32 0.7698 1.0270 0.2051 0.073 Uiso calc R 1 1
C C33 0.8268(7) 1.0518(6) 0.3019(5) 0.072(3) Uani d . 1 1
H H33 0.8866 1.0869 0.2853 0.086 Uiso calc R 1 1
C C34 0.8080(7) 1.0357(6) 0.3733(5) 0.069(2) Uani d . 1 1
H H34 0.8546 1.0603 0.4052 0.083 Uiso calc R 1 1
C C35 0.7211(7) 0.9834(6) 0.3980(4) 0.066(2) Uani d . 1 1
H H35 0.7092 0.9721 0.4467 0.079 Uiso calc R 1 1
C C36 0.6502(6) 0.9472(5) 0.3510(4) 0.0520(19) Uani d . 1 1
H H36 0.5912 0.9116 0.3681 0.062 Uiso calc R 1 1
C C37 0.3954(6) 0.7088(5) 0.0677(4) 0.0452(18) Uani d . 1 1
C C38 0.3656(7) 0.6448(6) 0.0200(4) 0.065(2) Uani d . 1 1
H H38 0.3177 0.5989 0.0353 0.078 Uiso calc R 1 1
C C39 0.4069(8) 0.6487(6) -0.0509(4) 0.079(3) Uani d . 1 1
H H39 0.3878 0.6048 -0.0829 0.095 Uiso calc R 1 1
C C40 0.4752(8) 0.7165(6) -0.0734(5) 0.074(3) Uani d . 1 1
H H40 0.5012 0.7197 -0.1211 0.089 Uiso calc R 1 1
C C41 0.5065(7) 0.7807(6) -0.0263(5) 0.068(2) Uani d . 1 1
H H41 0.5548 0.8262 -0.0419 0.082 Uiso calc R 1 1
C C42 0.4665(6) 0.7769(5) 0.0429(4) 0.055(2) Uani d . 1 1
H H42 0.4870 0.8207 0.0744 0.066 Uiso calc R 1 1
C C43 0.2189(6) 0.7849(5) 0.1592(4) 0.0443(17) Uani d . 1 1
C C44 0.1698(7) 0.8111(6) 0.0981(4) 0.060(2) Uani d . 1 1
H H44 0.2011 0.7905 0.0542 0.072 Uiso calc R 1 1
C C45 0.0769(7) 0.8662(6) 0.1000(5) 0.075(3) Uani d . 1 1
H H45 0.0463 0.8832 0.0577 0.090 Uiso calc R 1 1
C C46 0.0291(7) 0.8964(6) 0.1628(5) 0.074(3) Uani d . 1 1
H H46 -0.0353 0.9331 0.1640 0.089 Uiso calc R 1 1
C C47 0.0753(7) 0.8729(6) 0.2239(5) 0.074(3) Uani d . 1 1
H H47 0.0428 0.8944 0.2671 0.089 Uiso calc R 1 1
C C48 0.1697(7) 0.8178(6) 0.2232(4) 0.062(2) Uani d . 1 1
H H48 0.2007 0.8026 0.2658 0.074 Uiso calc R 1 1
C C49 0.2821(6) 0.5995(5) 0.1743(4) 0.0461(18) Uani d . 1 1
C C50 0.1691(7) 0.5851(5) 0.1785(4) 0.059(2) Uani d . 1 1
H H50 0.1196 0.6340 0.1737 0.071 Uiso calc R 1 1
C C51 0.1274(8) 0.4988(6) 0.1899(5) 0.071(2) Uani d . 1 1
H H51 0.0506 0.4902 0.1922 0.085 Uiso calc R 1 1
C C52 0.1992(8) 0.4266(6) 0.1977(4) 0.069(2) Uani d . 1 1
H H52 0.1713 0.3689 0.2056 0.083 Uiso calc R 1 1
C C53 0.3107(8) 0.4389(6) 0.1940(5) 0.071(2) Uani d . 1 1
H H53 0.3596 0.3897 0.1991 0.086 Uiso calc R 1 1
C C54 0.3522(7) 0.5253(5) 0.1826(4) 0.062(2) Uani d . 1 1
H H54 0.4291 0.5331 0.1805 0.074 Uiso calc R 1 1
C C55 0.7317(6) 0.6186(5) 0.1513(4) 0.0457(18) Uani d . 1 1
C C56 0.6690(7) 0.6049(5) 0.0936(4) 0.055(2) Uani d . 1 1
H H56 0.5915 0.6034 0.1006 0.066 Uiso calc R 1 1
C C57 0.7193(8) 0.5935(6) 0.0260(4) 0.068(2) Uani d . 1 1
H H57 0.6756 0.5861 -0.0124 0.082 Uiso calc R 1 1
C C58 0.8317(8) 0.5930(6) 0.0152(4) 0.074(3) Uani d . 1 1
H H58 0.8654 0.5828 -0.0303 0.089 Uiso calc R 1 1
C C59 0.8966(8) 0.6075(7) 0.0713(5) 0.084(3) Uani d . 1 1
H H59 0.9741 0.6092 0.0638 0.100 Uiso calc R 1 1
C C60 0.8451(7) 0.6195(6) 0.1387(4) 0.067(2) Uani d . 1 1
H H60 0.8890 0.6286 0.1767 0.081 Uiso calc R 1 1
C C61 0.7708(6) 0.6546(5) 0.2966(4) 0.0422(17) Uani d . 1 1
C C62 0.7971(7) 0.7423(5) 0.3089(4) 0.061(2) Uani d . 1 1
H H62 0.7569 0.7891 0.2884 0.074 Uiso calc R 1 1
C C63 0.8823(7) 0.7627(6) 0.3515(5) 0.074(3) Uani d . 1 1
H H63 0.9009 0.8228 0.3580 0.089 Uiso calc R 1 1
C C64 0.9390(7) 0.6947(7) 0.3839(5) 0.075(3) Uani d . 1 1
H H64 0.9944 0.7082 0.4141 0.090 Uiso calc R 1 1
C C65 0.9144(7) 0.6070(6) 0.3719(5) 0.072(3) Uani d . 1 1
H H65 0.9544 0.5605 0.3931 0.087 Uiso calc R 1 1
C C66 0.8305(7) 0.5864(6) 0.3287(4) 0.060(2) Uani d . 1 1
H H66 0.8141 0.5261 0.3211 0.072 Uiso calc R 1 1
C C67 0.6223(6) 0.5157(5) 0.2643(4) 0.0450(17) Uani d . 1 1
C C68 0.5422(7) 0.5028(5) 0.3194(4) 0.059(2) Uani d . 1 1
H H68 0.5033 0.5527 0.3397 0.071 Uiso calc R 1 1
C C69 0.5190(8) 0.4182(6) 0.3447(5) 0.071(2) Uani d . 1 1
H H69 0.4665 0.4114 0.3832 0.085 Uiso calc R 1 1
C C70 0.5706(8) 0.3449(6) 0.3152(5) 0.075(3) Uani d . 1 1
H H70 0.5517 0.2874 0.3318 0.090 Uiso calc R 1 1
C C71 0.6526(8) 0.3546(6) 0.2594(5) 0.077(3) Uani d . 1 1
H H71 0.6909 0.3040 0.2399 0.093 Uiso calc R 1 1
C C72 0.6765(7) 0.4413(5) 0.2332(4) 0.060(2) Uani d . 1 1
H H72 0.7290 0.4485 0.1948 0.072 Uiso calc R 1 1
C C73 1.0507(11) 0.6801(9) 0.6259(8) 0.107(4) Uani d . 1 1
C C74 0.021(2) 0.7551(12) 0.8686(10) 0.239(11) Uani d . 1 1
H H74A 0.0273 0.7529 0.8168 0.287 Uiso calc R 1 1
H H74B -0.0579 0.7503 0.8844 0.287 Uiso calc R 1 1

loop_
_atom_site_aniso_label
_atom_site_aniso_U_11
_atom_site_aniso_U_22
_atom_site_aniso_U_33
_atom_site_aniso_U_12
_atom_site_aniso_U_13
_atom_site_aniso_U_23
Ag1 0.0406(4) 0.0455(3) 0.0395(3) -0.0003(2) -0.0030(2) -0.0005(2)
P1 0.0369(10) 0.0380(10) 0.0305(9) 0.0007(8) 0.0014(7) 0.0003(7)
P2 0.0383(10) 0.0345(10) 0.0381(10) -0.0051(8) -0.0022(8) 0.0016(7)
P3 0.0363(10) 0.0468(11) 0.0367(10) -0.0035(8) -0.0088(8) -0.0026(8)
P4 0.0325(10) 0.0426(11) 0.0417(10) 0.0078(8) -0.0032(8) -0.0015(8)
S1 0.0617(15) 0.0602(15) 0.0944(19) -0.0011(12) 0.0015(13) 0.0012(13)
Cl1 0.212(6) 0.274(7) 0.221(6) 0.033(5) 0.027(5) 0.006(5)
Cl2 0.497(13) 0.254(7) 0.164(5) -0.104(8) 0.010(6) 0.038(5)
F3 0.068(4) 0.170(7) 0.201(8) 0.011(5) 0.016(5) 0.002(6)
F4 0.179(8) 0.167(8) 0.169(8) 0.012(6) 0.031(6) -0.083(7)
F5 0.175(8) 0.138(7) 0.255(11) 0.064(6) -0.011(7) 0.077(7)
O1 0.128(7) 0.118(7) 0.194(9) 0.027(5) 0.028(6) 0.092(6)
O2 0.113(7) 0.198(9) 0.134(7) -0.021(6) -0.003(6) -0.074(6)
O3 0.071(5) 0.112(6) 0.140(7) -0.026(4) -0.035(4) 0.020(5)
C1 0.043(4) 0.038(4) 0.035(4) 0.000(3) -0.005(3) 0.000(3)
C2 0.050(5) 0.051(5) 0.047(4) 0.002(4) 0.005(4) 0.006(4)
C3 0.062(5) 0.039(4) 0.057(5) 0.010(4) 0.002(4) 0.002(4)
C4 0.042(5) 0.061(5) 0.065(5) 0.017(4) -0.005(4) -0.018(4)
C5 0.040(4) 0.053(5) 0.061(5) -0.004(4) 0.009(4) -0.011(4)
C6 0.043(4) 0.045(4) 0.045(4) 0.001(3) 0.006(3) 0.002(3)
C7 0.037(4) 0.043(4) 0.040(4) 0.000(3) -0.003(3) 0.002(3)
C8 0.057(5) 0.068(5) 0.050(5) 0.013(4) -0.013(4) -0.015(4)
C9 0.079(7) 0.085(7) 0.065(6) 0.008(6) -0.024(5) -0.029(5)
C10 0.057(6) 0.081(6) 0.067(6) -0.002(5) -0.030(5) -0.010(5)
C11 0.055(5) 0.074(6) 0.074(6) 0.012(5) -0.021(5) -0.001(5)
C12 0.053(5) 0.063(5) 0.054(5) 0.009(4) -0.008(4) -0.009(4)
C13 0.052(5) 0.041(4) 0.039(4) -0.001(3) -0.003(3) -0.002(3)
C14 0.062(5) 0.055(5) 0.050(5) -0.009(4) -0.008(4) 0.002(4)
C15 0.060(5) 0.053(5) 0.066(6) -0.012(4) -0.012(4) -0.008(4)
C16 0.081(7) 0.050(5) 0.085(7) -0.023(5) -0.004(5) 0.011(5)
C17 0.099(8) 0.067(6) 0.073(6) -0.021(6) -0.009(6) 0.023(5)
C18 0.078(6) 0.055(5) 0.048(5) -0.016(4) -0.009(4) 0.013(4)
C19 0.041(4) 0.042(4) 0.038(4) -0.003(3) 0.002(3) 0.001(3)
C20 0.052(5) 0.050(5) 0.059(5) 0.001(4) -0.009(4) -0.005(4)
C21 0.075(6) 0.053(5) 0.074(6) 0.017(5) -0.008(5) 0.001(4)
C22 0.056(6) 0.065(6) 0.059(5) 0.017(4) 0.000(4) 0.010(4)
C23 0.054(5) 0.077(6) 0.071(6) 0.006(5) -0.016(4) 0.003(5)
C24 0.051(5) 0.056(5) 0.067(5) 0.001(4) -0.009(4) 0.001(4)
C25 0.044(4) 0.048(4) 0.045(4) -0.007(4) 0.000(3) 0.003(3)
C26 0.067(6) 0.070(6) 0.056(5) 0.016(4) 0.016(4) 0.017(4)
C27 0.091(8) 0.105(8) 0.067(6) 0.015(6) 0.025(6) 0.034(6)
C28 0.083(7) 0.099(8) 0.053(6) 0.008(6) 0.024(5) 0.002(5)
C29 0.057(6) 0.087(7) 0.074(6) 0.014(5) 0.014(5) -0.003(5)
C30 0.053(5) 0.070(6) 0.051(5) 0.002(4) 0.008(4) 0.010(4)
C31 0.045(4) 0.042(4) 0.042(4) -0.004(3) -0.004(3) -0.002(3)
C32 0.056(5) 0.069(6) 0.057(5) -0.015(4) -0.001(4) -0.004(4)
C33 0.055(5) 0.085(7) 0.077(7) -0.025(5) -0.006(5) -0.013(5)
C34 0.063(6) 0.079(6) 0.068(6) -0.003(5) -0.027(5) -0.015(5)
C35 0.073(6) 0.073(6) 0.054(5) -0.001(5) -0.014(5) -0.004(4)
C36 0.055(5) 0.054(5) 0.049(5) -0.007(4) -0.011(4) 0.004(4)
C37 0.042(4) 0.052(5) 0.042(4) 0.000(4) -0.007(3) -0.002(3)
C38 0.077(6) 0.068(6) 0.051(5) -0.016(5) -0.002(4) -0.005(4)
C39 0.106(8) 0.082(7) 0.050(6) -0.015(6) 0.001(5) -0.018(5)
C40 0.086(7) 0.081(7) 0.052(5) 0.000(6) 0.014(5) 0.002(5)
C41 0.069(6) 0.073(6) 0.061(6) -0.009(5) 0.011(5) 0.009(5)
C42 0.053(5) 0.062(5) 0.049(5) -0.004(4) -0.001(4) -0.004(4)
C43 0.041(4) 0.052(5) 0.041(4) -0.004(3) -0.010(3) -0.002(3)
C44 0.052(5) 0.075(6) 0.055(5) 0.007(4) -0.010(4) 0.000(4)
C45 0.051(6) 0.101(7) 0.072(6) 0.018(5) -0.015(5) 0.010(5)
C46 0.053(6) 0.086(7) 0.083(7) 0.013(5) -0.004(5) -0.005(5)
C47 0.060(6) 0.089(7) 0.072(6) 0.010(5) 0.007(5) -0.016(5)
C48 0.058(5) 0.072(6) 0.055(5) 0.008(5) -0.005(4) -0.007(4)
C49 0.052(5) 0.047(4) 0.040(4) -0.002(4) -0.007(3) 0.000(3)
C50 0.057(5) 0.052(5) 0.071(6) -0.006(4) -0.013(4) 0.006(4)
C51 0.057(6) 0.070(6) 0.086(7) -0.021(5) -0.005(5) 0.012(5)
C52 0.086(7) 0.051(5) 0.072(6) -0.017(5) -0.007(5) 0.012(4)
C53 0.076(7) 0.060(6) 0.078(6) 0.011(5) -0.007(5) 0.007(5)
C54 0.060(5) 0.059(6) 0.067(6) -0.002(4) -0.005(4) 0.004(4)
C55 0.043(5) 0.049(5) 0.044(4) 0.010(4) -0.003(3) 0.001(3)
C56 0.050(5) 0.069(5) 0.046(5) 0.006(4) -0.001(4) 0.000(4)
C57 0.073(7) 0.082(6) 0.050(5) 0.009(5) -0.009(5) -0.005(4)
C58 0.075(7) 0.100(7) 0.044(5) 0.014(6) 0.012(5) -0.002(5)
C59 0.060(6) 0.121(9) 0.066(6) 0.011(6) 0.015(5) -0.001(6)
C60 0.056(6) 0.091(7) 0.054(5) 0.008(5) -0.007(4) -0.001(5)
C61 0.037(4) 0.046(4) 0.044(4) 0.003(3) -0.005(3) -0.002(3)
C62 0.061(5) 0.055(5) 0.070(6) 0.002(4) -0.023(4) 0.003(4)
C63 0.067(6) 0.066(6) 0.094(7) -0.011(5) -0.023(5) -0.006(5)
C64 0.060(6) 0.084(7) 0.085(7) -0.012(5) -0.031(5) -0.007(5)
C65 0.063(6) 0.068(6) 0.089(7) 0.004(5) -0.030(5) 0.011(5)
C66 0.054(5) 0.055(5) 0.073(6) -0.001(4) -0.018(4) 0.002(4)
C67 0.041(4) 0.043(4) 0.051(5) 0.005(3) -0.008(4) -0.002(3)
C68 0.059(5) 0.050(5) 0.067(5) 0.003(4) 0.000(4) 0.003(4)
C69 0.071(6) 0.072(7) 0.069(6) -0.010(5) -0.004(5) 0.012(5)
C70 0.088(7) 0.060(6) 0.080(7) -0.015(5) -0.017(6) 0.008(5)
C71 0.093(8) 0.052(6) 0.087(7) -0.002(5) -0.011(6) -0.007(5)
C72 0.067(6) 0.053(5) 0.058(5) -0.002(4) 0.005(4) -0.005(4)
C73 0.094(10) 0.091(9) 0.135(11) 0.014(7) 0.000(8) 0.033(8)
C74 0.37(3) 0.158(17) 0.20(2) -0.01(2) -0.13(2) -0.020(14)

loop_
_atom_type_symbol
_atom_type_description
_atom_type_scat_dispersion_real
_atom_type_scat_dispersion_imag
_atom_type_scat_source
C C 0.0033 0.0016 'International Tables Vol C Tables 4.2.6.8 and 6.1.1.4'
H H 0.0000 0.0000 'International Tables Vol C Tables 4.2.6.8 and 6.1.1.4'
F F 0.0171 0.0103 'International Tables Vol C Tables 4.2.6.8 and 6.1.1.4'
O O 0.0106 0.0060 'International Tables Vol C Tables 4.2.6.8 and 6.1.1.4'
P P 0.1023 0.0942 'International Tables Vol C Tables 4.2.6.8 and 6.1.1.4'
S S 0.1246 0.1234 'International Tables Vol C Tables 4.2.6.8 and 6.1.1.4'
Cl Cl 0.1484 0.1585 'International Tables Vol C Tables 4.2.6.8 and 6.1.1.4'
Ag Ag -0.8971 1.1015 'International Tables Vol C Tables 4.2.6.8 and 6.1.1.4'

loop_
_geom_angle_atom_site_label_1
_geom_angle_atom_site_label_2
_geom_angle_atom_site_label_3
_geom_angle
P1 Ag1 P3 110.10(6)
P1 Ag1 P4 110.15(6)
P3 Ag1 P4 108.02(6)
P1 Ag1 P2 109.41(6)
P3 Ag1 P2 109.41(6)
P4 Ag1 P2 109.74(6)
C1 P1 C7 102.6(3)
C1 P1 C13 101.7(3)
C7 P1 C13 102.9(3)
C1 P1 Ag1 114.8(2)
C7 P1 Ag1 116.6(2)
C13 P1 Ag1 116.2(2)
C25 P2 C19 102.7(3)
C25 P2 C31 102.1(3)
C19 P2 C31 102.5(3)
C25 P2 Ag1 114.4(2)
C19 P2 Ag1 116.6(2)
C31 P2 Ag1 116.5(2)
C49 P3 C43 102.3(3)
C49 P3 C37 103.0(3)
C43 P3 C37 102.4(3)
C49 P3 Ag1 115.6(2)
C43 P3 Ag1 116.7(2)
C37 P3 Ag1 114.8(2)
C61 P4 C55 103.2(3)
C61 P4 C67 102.2(3)
C55 P4 C67 102.9(3)
C61 P4 Ag1 113.4(2)
C55 P4 Ag1 117.4(2)
C67 P4 Ag1 115.7(2)
O1 S1 O3 116.2(5)
O1 S1 O2 116.6(6)
O3 S1 O2 112.6(5)
O1 S1 C73 101.8(6)
O3 S1 C73 106.3(6)
O2 S1 C73 100.7(6)
C6 C1 C2 118.5(6)
C6 C1 P1 123.8(5)
C2 C1 P1 117.6(5)
C3 C2 C1 119.9(7)
C3 C2 H2 120.0
C1 C2 H2 120.0
C4 C3 C2 120.9(7)
C4 C3 H3 119.6
C2 C3 H3 119.6
C3 C4 C5 119.9(7)
C3 C4 H4 120.0
C5 C4 H4 120.0
C4 C5 C6 120.1(7)
C4 C5 H5 120.0
C6 C5 H5 120.0
C1 C6 C5 120.6(7)
C1 C6 H6 119.7
C5 C6 H6 119.7
C8 C7 C12 118.0(7)
C8 C7 P1 123.6(6)
C12 C7 P1 118.3(5)
C7 C8 C9 120.4(8)
C7 C8 H8 119.8
C9 C8 H8 119.8
C10 C9 C8 120.4(8)
C10 C9 H9 119.8
C8 C9 H9 119.8
C9 C10 C11 120.0(7)
C9 C10 H10 120.0
C11 C10 H10 120.0
C12 C11 C10 120.3(8)
C12 C11 H11 119.8
C10 C11 H11 119.8
C11 C12 C7 120.9(7)
C11 C12 H12 119.6
C7 C12 H12 119.6
C18 C13 C14 119.2(7)
C18 C13 P1 123.2(6)
C14 C13 P1 117.6(5)
C15 C14 C13 120.0(7)
C15 C14 H14 120.0
C13 C14 H14 120.0
C16 C15 C14 120.7(7)
C16 C15 H15 119.7
C14 C15 H15 119.7
C15 C16 C17 120.6(8)
C15 C16 H16 119.7
C17 C16 H16 119.7
C16 C17 C18 120.1(8)
C16 C17 H17 120.0
C18 C17 H17 120.0
C13 C18 C17 119.4(7)
C13 C18 H18 120.3
C17 C18 H18 120.3
C20 C19 C24 115.9(7)
C20 C19 P2 125.5(6)
C24 C19 P2 118.5(5)
C21 C20 C19 122.9(8)
C21 C20 H20 118.5
C19 C20 H20 118.5
C20 C21 C22 120.5(8)
C20 C21 H21 119.8
C22 C21 H21 119.8
C23 C22 C21 118.1(8)
C23 C22 H22 121.0
C21 C22 H22 121.0
C22 C23 C24 121.9(8)
C22 C23 H23 119.1
C24 C23 H23 119.1
C23 C24 C19 120.6(8)
C23 C24 H24 119.7
C19 C24 H24 119.7
C26 C25 C30 118.1(7)
C26 C25 P2 123.7(6)
C30 C25 P2 118.2(5)
C25 C26 C27 120.0(8)
C25 C26 H26 120.0
C27 C26 H26 120.0
C28 C27 C26 120.2(8)
C28 C27 H27 119.9
C26 C27 H27 119.9
C27 C28 C29 120.8(8)
C27 C28 H28 119.6
C29 C28 H28 119.6
C30 C29 C28 119.4(8)
C30 C29 H29 120.3
C28 C29 H29 120.3
C29 C30 C25 121.4(7)
C29 C30 H30 119.3
C25 C30 H30 119.3
C36 C31 C32 119.8(7)
C36 C31 P2 118.2(5)
C32 C31 P2 122.0(5)
C31 C32 C33 119.3(7)
C31 C32 H32 120.3
C33 C32 H32 120.3
C34 C33 C32 120.4(8)
C34 C33 H33 119.8
C32 C33 H33 119.8
C33 C34 C35 120.2(8)
C33 C34 H34 119.9
C35 C34 H34 119.9
C34 C35 C36 120.4(8)
C34 C35 H35 119.8
C36 C35 H35 119.8
C31 C36 C35 119.9(7)
C31 C36 H36 120.0
C35 C36 H36 120.0
C38 C37 C42 118.4(7)
C38 C37 P3 123.2(6)
C42 C37 P3 118.4(5)
C37 C38 C39 120.2(8)
C37 C38 H38 119.9
C39 C38 H38 119.9
C40 C39 C38 119.8(8)
C40 C39 H39 120.1
C38 C39 H39 120.1
C39 C40 C41 120.8(8)
C39 C40 H40 119.6
C41 C40 H40 119.6
C42 C41 C40 119.4(8)
C42 C41 H41 120.3
C40 C41 H41 120.3
C41 C42 C37 121.4(7)
C41 C42 H42 119.3
C37 C42 H42 119.3
C44 C43 C48 116.9(7)
C44 C43 P3 124.6(6)
C48 C43 P3 118.5(5)
C45 C44 C43 121.9(8)
C45 C44 H44 119.0
C43 C44 H44 119.0
C46 C45 C44 120.4(8)
C46 C45 H45 119.8
C44 C45 H45 119.8
C45 C46 C47 119.5(9)
C45 C46 H46 120.3
C47 C46 H46 120.3
C46 C47 C48 121.2(9)
C46 C47 H47 119.4
C48 C47 H47 119.4
C47 C48 C43 120.1(8)
C47 C48 H48 119.9
C43 C48 H48 119.9
C50 C49 C54 117.4(7)
C50 C49 P3 123.6(6)
C54 C49 P3 119.0(6)
C49 C50 C51 121.2(8)
C49 C50 H50 119.4
C51 C50 H50 119.4
C52 C51 C50 119.9(8)
C52 C51 H51 120.0
C50 C51 H51 120.0
C53 C52 C51 120.1(8)
C53 C52 H52 119.9
C51 C52 H52 119.9
C52 C53 C54 119.9(8)
C52 C53 H53 120.1
C54 C53 H53 120.1
C49 C54 C53 121.5(8)
C49 C54 H54 119.3
C53 C54 H54 119.3
C60 C55 C56 117.4(7)
C60 C55 P4 124.3(6)
C56 C55 P4 118.3(6)
C57 C56 C55 121.2(8)
C57 C56 H56 119.4
C55 C56 H56 119.4
C58 C57 C56 120.2(8)
C58 C57 H57 119.9
C56 C57 H57 119.9
C57 C58 C59 120.2(8)
C57 C58 H58 119.9
C59 C58 H58 119.9
C58 C59 C60 119.0(9)
C58 C59 H59 120.5
C60 C59 H59 120.5
C55 C60 C59 122.0(8)
C55 C60 H60 119.0
C59 C60 H60 119.0
C62 C61 C66 118.2(7)
C62 C61 P4 119.1(6)
C66 C61 P4 122.8(6)
C61 C62 C63 121.2(7)
C61 C62 H62 119.4
C63 C62 H62 119.4
C64 C63 C62 119.8(8)
C64 C63 H63 120.1
C62 C63 H63 120.1
C65 C64 C63 119.7(8)
C65 C64 H64 120.1
C63 C64 H64 120.1
C64 C65 C66 120.5(8)
C64 C65 H65 119.8
C66 C65 H65 119.8
C65 C66 C61 120.5(7)
C65 C66 H66 119.7
C61 C66 H66 119.7
C72 C67 C68 118.8(7)
C72 C67 P4 122.7(6)
C68 C67 P4 118.4(6)
C69 C68 C67 121.1(8)
C69 C68 H68 119.4
C67 C68 H68 119.4
C70 C69 C68 121.0(9)
C70 C69 H69 119.5
C68 C69 H69 119.5
C69 C70 C71 120.0(9)
C69 C70 H70 120.0
C71 C70 H70 120.0
C70 C71 C72 119.2(9)
C70 C71 H71 120.4
C72 C71 H71 120.4
C67 C72 C71 119.8(8)
C67 C72 H72 120.1
C71 C72 H72 120.1
F3 C73 F4 106.9(12)
F3 C73 F5 109.3(12)
F4 C73 F5 103.3(12)
F3 C73 S1 115.8(10)
F4 C73 S1 111.5(10)
F5 C73 S1 109.3(10)
Cl2 C74 Cl1 109.6(11)
Cl2 C74 H74A 109.7
Cl1 C74 H74A 109.7
Cl2 C74 H74B 109.7
Cl1 C74 H74B 109.7
H74A C74 H74B 108.2

loop_
_geom_bond_atom_site_label_1
_geom_bond_atom_site_label_2
_geom_bond_distance
_geom_bond_publ_flag
Ag1 P1 2.6202(17) y
Ag1 P3 2.6480(17) y
Ag1 P4 2.6494(18) y
Ag1 P2 2.6682(17) y
P1 C1 1.820(7) ?
P1 C7 1.828(7) ?
P1 C13 1.829(7) ?
P2 C25 1.813(7) ?
P2 C19 1.818(7) ?
P2 C31 1.830(7) ?
P3 C49 1.820(7) ?
P3 C43 1.820(7) ?
P3 C37 1.824(7) ?
P4 C61 1.823(7) ?
P4 C55 1.823(7) ?
P4 C67 1.833(7) ?
S1 O1 1.370(7) ?
S1 O3 1.388(6) ?
S1 O2 1.421(8) ?
S1 C73 1.771(13) ?
Cl1 C74 1.734(18) ?
Cl2 C74 1.694(17) ?
F3 C73 1.256(13) ?
F4 C73 1.314(14) ?
F5 C73 1.325(12) ?
C1 C6 1.370(9) ?
C1 C2 1.402(9) ?
C2 C3 1.387(10) ?
C2 H2 0.9300 ?
C3 C4 1.349(10) ?
C3 H3 0.9300 ?
C4 C5 1.378(10) ?
C4 H4 0.9300 ?
C5 C6 1.390(10) ?
C5 H5 0.9300 ?
C6 H6 0.9300 ?
C7 C8 1.355(9) ?
C7 C12 1.397(10) ?
C8 C9 1.397(10) ?
C8 H8 0.9300 ?
C9 C10 1.343(11) ?
C9 H9 0.9300 ?
C10 C11 1.362(11) ?
C10 H10 0.9300 ?
C11 C12 1.356(10) ?
C11 H11 0.9300 ?
C12 H12 0.9300 ?
C13 C18 1.363(9) ?
C13 C14 1.396(9) ?
C14 C15 1.383(10) ?
C14 H14 0.9300 ?
C15 C16 1.339(11) ?
C15 H15 0.9300 ?
C16 C17 1.361(11) ?
C16 H16 0.9300 ?
C17 C18 1.414(10) ?
C17 H17 0.9300 ?
C18 H18 0.9300 ?
C19 C20 1.374(9) ?
C19 C24 1.396(10) ?
C20 C21 1.352(10) ?
C20 H20 0.9300 ?
C21 C22 1.366(11) ?
C21 H21 0.9300 ?
C22 C23 1.359(11) ?
C22 H22 0.9300 ?
C23 C24 1.362(11) ?
C23 H23 0.9300 ?
C24 H24 0.9300 ?
C25 C26 1.372(10) ?
C25 C30 1.401(10) ?
C26 C27 1.405(11) ?
C26 H26 0.9300 ?
C27 C28 1.351(12) ?
C27 H27 0.9300 ?
C28 C29 1.374(12) ?
C28 H28 0.9300 ?
C29 C30 1.367(11) ?
C29 H29 0.9300 ?
C30 H30 0.9300 ?
C31 C36 1.374(9) ?
C31 C32 1.389(10) ?
C32 C33 1.393(10) ?
C32 H32 0.9300 ?
C33 C34 1.364(11) ?
C33 H33 0.9300 ?
C34 C35 1.365(11) ?
C34 H34 0.9300 ?
C35 C36 1.388(10) ?
C35 H35 0.9300 ?
C36 H36 0.9300 ?
C37 C38 1.377(10) ?
C37 C42 1.391(10) ?
C38 C39 1.388(11) ?
C38 H38 0.9300 ?
C39 C40 1.355(12) ?
C39 H39 0.9300 ?
C40 C41 1.377(11) ?
C40 H40 0.9300 ?
C41 C42 1.354(10) ?
C41 H41 0.9300 ?
C42 H42 0.9300 ?
C43 C44 1.375(9) ?
C43 C48 1.387(10) ?
C44 C45 1.360(11) ?
C44 H44 0.9300 ?
C45 C46 1.347(12) ?
C45 H45 0.9300 ?
C46 C47 1.349(11) ?
C46 H46 0.9300 ?
C47 C48 1.375(11) ?
C47 H47 0.9300 ?
C48 H48 0.9300 ?
C49 C50 1.373(10) ?
C49 C54 1.378(10) ?
C50 C51 1.390(10) ?
C50 H50 0.9300 ?
C51 C52 1.365(12) ?
C51 H51 0.9300 ?
C52 C53 1.349(12) ?
C52 H52 0.9300 ?
C53 C54 1.390(11) ?
C53 H53 0.9300 ?
C54 H54 0.9300 ?
C55 C60 1.364(10) ?
C55 C56 1.382(9) ?
C56 C57 1.375(10) ?
C56 H56 0.9300 ?
C57 C58 1.348(11) ?
C57 H57 0.9300 ?
C58 C59 1.376(12) ?
C58 H58 0.9300 ?
C59 C60 1.379(11) ?
C59 H59 0.9300 ?
C60 H60 0.9300 ?
C61 C62 1.364(10) ?
C61 C66 1.380(9) ?
C62 C63 1.382(10) ?
C62 H62 0.9300 ?
C63 C64 1.362(11) ?
C63 H63 0.9300 ?
C64 C65 1.358(11) ?
C64 H64 0.9300 ?
C65 C66 1.378(10) ?
C65 H65 0.9300 ?
C66 H66 0.9300 ?
C67 C72 1.373(10) ?
C67 C68 1.377(10) ?
C68 C69 1.360(10) ?
C68 H68 0.9300 ?
C69 C70 1.335(12) ?
C69 H69 0.9300 ?
C70 C71 1.393(13) ?
C70 H70 0.9300 ?
C71 C72 1.396(11) ?
C71 H71 0.9300 ?
C72 H72 0.9300 ?
C74 H74A 0.9700 ?
C74 H74B 0.9700 ?

loop_
_geom_torsion_atom_site_label_1
_geom_torsion_atom_site_label_2
_geom_torsion_atom_site_label_3
_geom_torsion_atom_site_label_4
_geom_torsion
P3 Ag1 P1 C1 -61.9(2)
P4 Ag1 P1 C1 179.1(2)
P2 Ag1 P1 C1 58.4(2)
P3 Ag1 P1 C7 178.1(2)
P4 Ag1 P1 C7 59.1(3)
P2 Ag1 P1 C7 -61.6(3)
P3 Ag1 P1 C13 56.6(3)
P4 Ag1 P1 C13 -62.4(3)
P2 Ag1 P1 C13 176.9(3)
P1 Ag1 P2 C25 175.1(3)
P3 Ag1 P2 C25 -64.3(3)
P4 Ag1 P2 C25 54.1(3)
P1 Ag1 P2 C19 -65.2(2)
P3 Ag1 P2 C19 55.5(2)
P4 Ag1 P2 C19 173.8(2)
P1 Ag1 P2 C31 56.1(3)
P3 Ag1 P2 C31 176.8(3)
P4 Ag1 P2 C31 -64.8(3)
P1 Ag1 P3 C49 -60.5(3)
P4 Ag1 P3 C49 59.8(3)
P2 Ag1 P3 C49 179.2(3)
P1 Ag1 P3 C43 59.9(3)
P4 Ag1 P3 C43 -179.8(3)
P2 Ag1 P3 C43 -60.4(3)
P1 Ag1 P3 C37 179.7(3)
P4 Ag1 P3 C37 -60.0(3)
P2 Ag1 P3 C37 59.4(3)
P1 Ag1 P4 C61 -61.5(3)
P3 Ag1 P4 C61 178.2(2)
P2 Ag1 P4 C61 59.0(2)
P1 Ag1 P4 C55 178.2(3)
P3 Ag1 P4 C55 57.9(3)
P2 Ag1 P4 C55 -61.3(3)
P1 Ag1 P4 C67 56.1(3)
P3 Ag1 P4 C67 -64.1(3)
P2 Ag1 P4 C67 176.7(2)
C7 P1 C1 C6 -92.2(6)
C13 P1 C1 C6 14.1(6)
Ag1 P1 C1 C6 140.4(5)
C7 P1 C1 C2 88.2(6)
C13 P1 C1 C2 -165.6(5)
Ag1 P1 C1 C2 -39.3(6)
C6 C1 C2 C3 0.5(10)
P1 C1 C2 C3 -179.9(6)
C1 C2 C3 C4 -0.4(11)
C2 C3 C4 C5 0.3(12)
C3 C4 C5 C6 -0.3(11)
C2 C1 C6 C5 -0.4(10)
P1 C1 C6 C5 180.0(5)
C4 C5 C6 C1 0.3(11)
C1 P1 C7 C8 2.5(7)
C13 P1 C7 C8 -102.9(7)
Ag1 P1 C7 C8 128.8(6)
C1 P1 C7 C12 -175.3(6)
C13 P1 C7 C12 79.4(6)
Ag1 P1 C7 C12 -48.9(6)
C12 C7 C8 C9 -1.2(12)
P1 C7 C8 C9 -178.9(6)
C7 C8 C9 C10 -0.2(14)
C8 C9 C10 C11 0.7(14)
C9 C10 C11 C12 0.1(14)
C10 C11 C12 C7 -1.4(13)
C8 C7 C12 C11 2.0(11)
P1 C7 C12 C11 179.8(6)
C1 P1 C13 C18 -99.4(7)
C7 P1 C13 C18 6.7(8)
Ag1 P1 C13 C18 135.2(6)
C1 P1 C13 C14 80.9(6)
C7 P1 C13 C14 -173.1(6)
Ag1 P1 C13 C14 -44.5(7)
C18 C13 C14 C15 0.8(12)
P1 C13 C14 C15 -179.5(6)
C13 C14 C15 C16 -0.1(13)
C14 C15 C16 C17 1.3(14)
C15 C16 C17 C18 -3.1(15)
C14 C13 C18 C17 -2.5(12)
P1 C13 C18 C17 177.7(7)
C16 C17 C18 C13 3.7(14)
C25 P2 C19 C20 -96.7(7)
C31 P2 C19 C20 9.0(7)
Ag1 P2 C19 C20 137.5(6)
C25 P2 C19 C24 86.9(6)
C31 P2 C19 C24 -167.5(6)
Ag1 P2 C19 C24 -39.0(6)
C24 C19 C20 C21 -1.8(11)
P2 C19 C20 C21 -178.3(6)
C19 C20 C21 C22 2.1(13)
C20 C21 C22 C23 -2.5(13)
C21 C22 C23 C24 2.7(13)
C22 C23 C24 C19 -2.4(13)
C20 C19 C24 C23 1.9(11)
P2 C19 C24 C23 178.7(6)
C19 P2 C25 C26 8.7(7)
C31 P2 C25 C26 -97.3(7)
Ag1 P2 C25 C26 135.9(6)
C19 P2 C25 C30 -171.2(6)
C31 P2 C25 C30 82.9(6)
Ag1 P2 C25 C30 -43.9(6)
C30 C25 C26 C27 -3.7(13)
P2 C25 C26 C27 176.5(7)
C25 C26 C27 C28 3.8(15)
C26 C27 C28 C29 -2.6(16)
C27 C28 C29 C30 1.4(15)
C28 C29 C30 C25 -1.4(13)
C26 C25 C30 C29 2.5(12)
P2 C25 C30 C29 -177.6(6)
C25 P2 C31 C36 -163.3(6)
C19 P2 C31 C36 90.6(6)
Ag1 P2 C31 C36 -37.9(7)
C25 P2 C31 C32 18.0(7)
C19 P2 C31 C32 -88.1(7)
Ag1 P2 C31 C32 143.4(6)
C36 C31 C32 C33 -1.1(12)
P2 C31 C32 C33 177.6(6)
C31 C32 C33 C34 0.2(13)
C32 C33 C34 C35 0.7(14)
C33 C34 C35 C36 -0.8(14)
C32 C31 C36 C35 1.0(11)
P2 C31 C36 C35 -177.6(6)
C34 C35 C36 C31 -0.1(12)
C49 P3 C37 C38 14.4(7)
C43 P3 C37 C38 -91.6(7)
Ag1 P3 C37 C38 140.9(6)
C49 P3 C37 C42 -167.7(6)
C43 P3 C37 C42 86.4(6)
Ag1 P3 C37 C42 -41.1(6)
C42 C37 C38 C39 0.4(12)
P3 C37 C38 C39 178.4(7)
C37 C38 C39 C40 -1.1(14)
C38 C39 C40 C41 1.6(15)
C39 C40 C41 C42 -1.5(14)
C40 C41 C42 C37 0.8(13)
C38 C37 C42 C41 -0.3(12)
P3 C37 C42 C41 -178.4(6)
C49 P3 C43 C44 -93.0(7)
C37 P3 C43 C44 13.4(7)
Ag1 P3 C43 C44 139.7(6)
C49 P3 C43 C48 87.0(6)
C37 P3 C43 C48 -166.5(6)
Ag1 P3 C43 C48 -40.2(7)
C48 C43 C44 C45 -0.4(12)
P3 C43 C44 C45 179.6(7)
C43 C44 C45 C46 -0.7(14)
C44 C45 C46 C47 1.3(15)
C45 C46 C47 C48 -0.8(15)
C46 C47 C48 C43 -0.3(14)
C44 C43 C48 C47 0.9(12)
P3 C43 C48 C47 -179.1(7)
C43 P3 C49 C50 1.7(7)
C37 P3 C49 C50 -104.3(7)
Ag1 P3 C49 C50 129.6(6)
C43 P3 C49 C54 -176.4(6)
C37 P3 C49 C54 77.6(6)
Ag1 P3 C49 C54 -48.4(6)
C54 C49 C50 C51 -0.7(11)
P3 C49 C50 C51 -178.8(6)
C49 C50 C51 C52 0.6(13)
C50 C51 C52 C53 -0.4(13)
C51 C52 C53 C54 0.3(14)
C50 C49 C54 C53 0.7(11)
P3 C49 C54 C53 178.8(6)
C52 C53 C54 C49 -0.5(13)
C61 P4 C55 C60 4.2(8)
C67 P4 C55 C60 -101.9(7)
Ag1 P4 C55 C60 129.7(6)
C61 P4 C55 C56 -176.9(6)
C67 P4 C55 C56 77.1(6)
Ag1 P4 C55 C56 -51.3(6)
C60 C55 C56 C57 -0.5(11)
P4 C55 C56 C57 -179.6(6)
C55 C56 C57 C58 1.9(13)
C56 C57 C58 C59 -2.6(14)
C57 C58 C59 C60 2.1(15)
C56 C55 C60 C59 0.0(13)
P4 C55 C60 C59 179.0(7)
C58 C59 C60 C55 -0.8(14)
C55 P4 C61 C62 92.7(7)
C67 P4 C61 C62 -160.6(6)
Ag1 P4 C61 C62 -35.3(7)
C55 P4 C61 C66 -87.7(7)
C67 P4 C61 C66 18.9(7)
Ag1 P4 C61 C66 144.2(6)
C66 C61 C62 C63 1.0(12)
P4 C61 C62 C63 -179.4(7)
C61 C62 C63 C64 -2.3(14)
C62 C63 C64 C65 2.6(15)
C63 C64 C65 C66 -1.7(15)
C64 C65 C66 C61 0.4(14)
C62 C61 C66 C65 -0.1(12)
P4 C61 C66 C65 -179.6(7)
C61 P4 C67 C72 -86.6(7)
C55 P4 C67 C72 20.2(7)
Ag1 P4 C67 C72 149.7(6)
C61 P4 C67 C68 89.4(6)
C55 P4 C67 C68 -163.8(6)
Ag1 P4 C67 C68 -34.4(6)
C72 C67 C68 C69 2.1(12)
P4 C67 C68 C69 -174.0(6)
C67 C68 C69 C70 -2.3(13)
C68 C69 C70 C71 2.6(14)
C69 C70 C71 C72 -2.6(14)
C68 C67 C72 C71 -2.2(12)
P4 C67 C72 C71 173.8(6)
C70 C71 C72 C67 2.4(13)
O1 S1 C73 F3 56.8(13)
O3 S1 C73 F3 178.9(10)
O2 S1 C73 F3 -63.6(12)
O1 S1 C73 F4 -65.8(11)
O3 S1 C73 F4 56.4(11)
O2 S1 C73 F4 173.9(10)
O1 S1 C73 F5 -179.3(11)
O3 S1 C73 F5 -57.2(12)
O2 S1 C73 F5 60.3(12)
